data_4022418
loop_
_publ_author_name
'Albert Padwa'
'Paitoon Rashatasakhon'
'Mickea Rose'

_publ_section_title
;
 Triflic Anhydride Mediated Cyclization of 5-Hydroxy-Substituted
 Pyrrolidinones for the Preparation of
 \a-Trifluoromethylsulfonamido Furans
;
_journal_name_full 'Journal of Organic Chemistry'
_journal_page_first 5139
_journal_page_last 5146
_journal_paper_doi 10.1021/jo0341970
_journal_volume 68
_journal_year 2003
_chemical_formula_sum 'C9 H10 F3 N O5 S'
_chemical_formula_weight 301.24
_chemical_name_systematic
;
    ?
;
_space_group_IT_number 14
_symmetry_cell_setting monoclinic
_symmetry_space_group_name_Hall '-P 2ybc'
_symmetry_space_group_name_H-M 'P 1 21/c 1'
_atom_sites_solution_hydrogens geom
_atom_sites_solution_primary direct
_atom_sites_solution_secondary difmap
_audit_creation_method SHELXL-97
_cell_angle_alpha 90.00
_cell_angle_beta 102.649(2)
_cell_angle_gamma 90.00
_cell_formula_units_Z 4
_cell_length_a 11.4252(4)
_cell_length_b 5.7427(2)
_cell_length_c 19.6190(6)
_cell_measurement_reflns_used 4899
_cell_measurement_temperature 100(2)
_cell_measurement_theta_max 65.641
_cell_measurement_theta_min 3.966
_cell_volume 1255.99(7)
_computing_cell_refinement 'Bruker SMART'
_computing_data_collection 'Bruker SMART'
_computing_data_reduction 'Bruker SAINT'
_computing_molecular_graphics 'Bruker SHELXTL'
_computing_publication_material 'Bruker SHELXTL'
_computing_structure_refinement 'SHELXL-97 (Sheldrick, 1997)'
_computing_structure_solution 'SHELXS-97 (Sheldrick, 1990)'
_diffrn_ambient_temperature 100(2)
_diffrn_measured_fraction_theta_full 0.897
_diffrn_measured_fraction_theta_max 0.897
_diffrn_measurement_device_type 'CCD area detector'
_diffrn_measurement_method 'phi and omega scans'
_diffrn_radiation_monochromator graphite
_diffrn_radiation_source 'fine-focus sealed tube'
_diffrn_radiation_type CuK\a
_diffrn_radiation_wavelength 1.54178
_diffrn_reflns_av_R_equivalents 0.0212
_diffrn_reflns_av_sigmaI/netI 0.0220
_diffrn_reflns_limit_h_max 12
_diffrn_reflns_limit_h_min -12
_diffrn_reflns_limit_k_max 5
_diffrn_reflns_limit_k_min -6
_diffrn_reflns_limit_l_max 23
_diffrn_reflns_limit_l_min -21
_diffrn_reflns_number 5735
_diffrn_reflns_theta_full 65.99
_diffrn_reflns_theta_max 65.99
_diffrn_reflns_theta_min 3.97
_exptl_absorpt_coefficient_mu 2.858
_exptl_absorpt_correction_T_max 1.000
_exptl_absorpt_correction_T_min 0.72861
_exptl_absorpt_correction_type multi-scan
_exptl_crystal_colour colorless
_exptl_crystal_density_diffrn 1.593
_exptl_crystal_density_meas 0
_exptl_crystal_density_method 'not measured'
_exptl_crystal_description platlet
_exptl_crystal_F_000 616
_exptl_crystal_size_max 0.38
_exptl_crystal_size_mid 0.23
_exptl_crystal_size_min 0.09
_refine_diff_density_max 0.471
_refine_diff_density_min -0.566
_refine_diff_density_rms 0.087
_refine_ls_extinction_coef 0.0021(9)
_refine_ls_extinction_expression Fc^*^=kFc[1+0.001xFc^2^\l^3^/sin(2\q)]^-1/4^
_refine_ls_extinction_method SHELXL
_refine_ls_goodness_of_fit_ref 1.173
_refine_ls_hydrogen_treatment mixed
_refine_ls_matrix_type full
_refine_ls_number_parameters 213
_refine_ls_number_reflns 1955
_refine_ls_number_restraints 0
_refine_ls_restrained_S_all 1.173
_refine_ls_R_factor_all 0.0457
_refine_ls_R_factor_gt 0.0419
_refine_ls_shift/su_max 0.002
_refine_ls_shift/su_mean 0.000
_refine_ls_structure_factor_coef Fsqd
_refine_ls_weighting_details 'calc w=1/[\s^2^(Fo^2^)+(0.1600P)^2^+0.0000P] where P=(Fo^2^+2Fc^2^)/3'
_refine_ls_weighting_scheme calc
_refine_ls_wR_factor_gt 0.1760
_refine_ls_wR_factor_ref 0.1967
_reflns_number_gt 1807
_reflns_number_total 1955
_reflns_threshold_expression >2sigma(I)
_cod_data_source_file jo0341970si20030218_024847.cif
_cod_data_source_block pr126s
_cod_depositor_comments
;
The following automatic conversions were performed:
'_symmetry_cell_setting' value 'Monoclinic' changed to 'monoclinic'
according to '/home/saulius/struct/CIF-dictionaries/cif_core.dic'
dictionary named 'cif_core.dic' version 2.4.1 from 2010-06-29.

Automatic conversion script
Id: cif_fix_enum 1527 2010-12-29 10:47:43Z saulius 
;
_cod_original_sg_symbol_H-M 'P 21/c'
_cod_database_code 4022418

loop_
_symmetry_equiv_pos_as_xyz
'x, y, z'
'-x, y+1/2, -z+1/2'
'-x, -y, -z'
'x, -y-1/2, z-1/2'

loop_
_atom_site_label
_atom_site_type_symbol
_atom_site_fract_x
_atom_site_fract_y
_atom_site_fract_z
_atom_site_U_iso_or_equiv
_atom_site_adp_type
_atom_site_occupancy
_atom_site_symmetry_multiplicity
_atom_site_calc_flag
C1 C 0.8440(2) 0.8367(5) 0.63231(13) 0.0205(7) Uani 1 1 d
C2 C 0.8845(2) 0.6371(5) 0.66491(14) 0.0236(7) Uani 1 1 d
C3 C 1.0114(3) 0.6620(5) 0.68456(15) 0.0253(7) Uani 1 1 d
C4 C 1.0395(2) 0.8725(5) 0.66221(14) 0.0214(7) Uani 1 1 d
C5 C 1.1545(3) 0.9967(6) 0.66415(17) 0.0259(7) Uani 1 1 d
C6 C 0.6925(2) 0.8880(5) 0.51977(14) 0.0207(6) Uani 1 1 d
C7 C 0.7092(3) 0.6407(5) 0.49653(16) 0.0221(7) Uani 1 1 d
C8 C 0.8375(2) 0.5785(5) 0.49798(13) 0.0213(7) Uani 1 1 d
C9 C 0.5460(3) 0.8241(6) 0.65988(15) 0.0275(7) Uani 1 1 d
H1 H 0.833(3) 0.525(5) 0.6716(16) 0.017(7) Uiso 1 1 d
H2 H 1.056(3) 0.566(6) 0.7074(18) 0.020(8) Uiso 1 1 d
H3 H 1.165(3) 1.008(5) 0.620(2) 0.026(8) Uiso 1 1 d
H4 H 1.222(3) 0.899(7) 0.6942(19) 0.036(9) Uiso 1 1 d
H5 H 1.157(4) 1.159(8) 0.689(2) 0.056(12) Uiso 1 1 d
H6 H 0.611(3) 0.919(6) 0.5055(17) 0.023(8) Uiso 1 1 d
H7 H 0.740(3) 0.984(6) 0.4978(19) 0.029(9) Uiso 1 1 d
H8 H 0.674(3) 0.627(6) 0.449(2) 0.032(9) Uiso 1 1 d
H9 H 0.677(3) 0.544(6) 0.522(2) 0.025(8) Uiso 1 1 d
H10 H 0.937(3) 0.338(6) 0.5024(15) 0.021(8) Uiso 1 1 d
F1 F 0.48305(15) 0.7319(3) 0.60130(9) 0.0342(5) Uani 1 1 d
F2 F 0.60849(17) 0.6583(3) 0.69754(10) 0.0398(6) Uani 1 1 d
F3 F 0.47131(18) 0.9151(4) 0.69515(12) 0.0478(7) Uani 1 1 d
N1 N 0.7291(2) 0.9126(4) 0.59687(12) 0.0219(6) Uani 1 1 d
O1 O 0.93654(16) 0.9864(3) 0.62973(10) 0.0202(5) Uani 1 1 d
O2 O 0.85817(18) 0.3529(4) 0.50222(11) 0.0275(6) Uani 1 1 d
O3 O 0.91265(17) 0.7243(3) 0.49298(9) 0.0236(5) Uani 1 1 d
O4 O 0.71529(18) 1.1268(4) 0.70493(11) 0.0299(6) Uani 1 1 d
O5 O 0.56806(17) 1.2043(4) 0.59343(11) 0.0280(6) Uani 1 1 d
S1 S 0.64585(6) 1.05140(11) 0.63939(3) 0.0220(4) Uani 1 1 d

loop_
_atom_site_aniso_label
_atom_site_aniso_U_11
_atom_site_aniso_U_22
_atom_site_aniso_U_33
_atom_site_aniso_U_23
_atom_site_aniso_U_13
_atom_site_aniso_U_12
C1 0.0146(14) 0.0270(15) 0.0194(14) -0.0006(11) 0.0022(10) 0.0001(11)
C2 0.0185(15) 0.0319(17) 0.0203(14) 0.0010(11) 0.0039(11) -0.0036(12)
C3 0.0204(15) 0.0326(17) 0.0217(15) 0.0040(12) 0.0021(11) 0.0050(13)
C4 0.0184(14) 0.0263(16) 0.0175(13) 0.0017(11) -0.0006(11) 0.0032(11)
C5 0.0213(15) 0.0331(17) 0.0229(17) 0.0036(13) 0.0042(12) -0.0047(12)
C6 0.0128(14) 0.0258(15) 0.0216(14) 0.0020(11) -0.0003(11) 0.0008(11)
C7 0.0240(15) 0.0191(16) 0.0222(15) -0.0004(11) 0.0025(12) -0.0030(11)
C8 0.0205(15) 0.0278(16) 0.0153(14) -0.0002(10) 0.0032(11) -0.0009(11)
C9 0.0253(16) 0.0304(17) 0.0276(15) -0.0021(12) 0.0079(12) -0.0012(12)
F1 0.0284(10) 0.0324(11) 0.0394(10) -0.0054(8) 0.0023(8) -0.0107(7)
F2 0.0381(11) 0.0435(13) 0.0379(11) 0.0145(8) 0.0083(8) -0.0013(9)
F3 0.0390(12) 0.0500(13) 0.0641(15) -0.0149(10) 0.0325(11) -0.0041(9)
N1 0.0176(12) 0.0266(13) 0.0207(12) 0.0008(9) 0.0025(9) 0.0022(9)
O1 0.0167(10) 0.0202(10) 0.0232(11) 0.0014(7) 0.0033(8) -0.0001(7)
O2 0.0224(12) 0.0183(12) 0.0423(13) 0.0001(8) 0.0082(9) -0.0010(8)
O3 0.0235(11) 0.0234(11) 0.0247(11) 0.0022(8) 0.0075(8) -0.0004(8)
O4 0.0248(11) 0.0313(13) 0.0313(12) -0.0115(9) 0.0014(9) -0.0011(9)
O5 0.0240(11) 0.0249(11) 0.0326(12) -0.0033(8) 0.0008(9) 0.0038(8)
S1 0.0185(6) 0.0227(6) 0.0238(5) -0.0043(2) 0.0025(3) 0.0002(2)

loop_
_atom_type_symbol
_atom_type_description
_atom_type_scat_dispersion_real
_atom_type_scat_dispersion_imag
_atom_type_scat_source
C C 0.0181 0.0091 'International Tables Vol C Tables 4.2.6.8 and 6.1.1.4'
H H 0.0000 0.0000 'International Tables Vol C Tables 4.2.6.8 and 6.1.1.4'
N N 0.0311 0.0180 'International Tables Vol C Tables 4.2.6.8 and 6.1.1.4'
O O 0.0492 0.0322 'International Tables Vol C Tables 4.2.6.8 and 6.1.1.4'
F F 0.0727 0.0534 'International Tables Vol C Tables 4.2.6.8 and 6.1.1.4'
S S 0.3331 0.5567 'International Tables Vol C Tables 4.2.6.8 and 6.1.1.4'

loop_
_geom_angle_atom_site_label_1
_geom_angle_atom_site_label_2
_geom_angle_atom_site_label_3
_geom_angle
C2 C1 O1 111.3(2)
C2 C1 N1 133.1(3)
O1 C1 N1 115.4(2)
C1 C2 C3 105.5(3)
C4 C3 C2 107.6(3)
C3 C4 O1 109.7(2)
C3 C4 C5 133.9(3)
O1 C4 C5 116.4(3)
N1 C6 C7 111.7(2)
C8 C7 C6 113.8(2)
O3 C8 O2 124.1(3)
O3 C8 C7 122.5(3)
O2 C8 C7 113.3(2)
F2 C9 F3 109.0(3)
F2 C9 F1 108.8(2)
F3 C9 F1 108.9(2)
F2 C9 S1 110.5(2)
F3 C9 S1 109.7(2)
F1 C9 S1 109.8(2)
C1 N1 C6 119.7(2)
C1 N1 S1 119.29(18)
C6 N1 S1 120.61(19)
C1 O1 C4 105.8(2)
O5 S1 O4 122.17(13)
O5 S1 N1 109.62(12)
O4 S1 N1 110.11(12)
O5 S1 C9 104.24(13)
O4 S1 C9 105.60(14)
N1 S1 C9 103.18(13)

loop_
_geom_bond_atom_site_label_1
_geom_bond_atom_site_label_2
_geom_bond_distance
C1 C2 1.345(4)
C1 O1 1.373(3)
C1 N1 1.413(3)
C2 C3 1.424(4)
C3 C4 1.348(4)
C4 O1 1.375(3)
C4 C5 1.488(4)
C6 N1 1.485(4)
C6 C7 1.517(4)
C7 C8 1.503(4)
C8 O3 1.219(3)
C8 O2 1.316(4)
C9 F2 1.316(4)
C9 F3 1.318(4)
C9 F1 1.325(3)
C9 S1 1.835(3)
N1 S1 1.607(2)
O4 S1 1.422(2)
O5 S1 1.422(2)

loop_
_geom_hbond_atom_site_label_D
_geom_hbond_atom_site_label_H
_geom_hbond_atom_site_label_A
_geom_hbond_distance_DH
_geom_hbond_distance_HA
_geom_hbond_distance_DA
_geom_hbond_angle_DHA
_geom_hbond_site_symmetry_A
O2 H10 O3 0.90(4) 1.74(4) 2.637(3) 173(3) 3_766

loop_
_geom_torsion_atom_site_label_1
_geom_torsion_atom_site_label_2
_geom_torsion_atom_site_label_3
_geom_torsion_atom_site_label_4
_geom_torsion
O1 C1 C2 C3 0.2(3)
N1 C1 C2 C3 174.9(3)
C1 C2 C3 C4 -0.6(3)
C2 C3 C4 O1 0.7(3)
C2 C3 C4 C5 -177.5(3)
N1 C6 C7 C8 -76.3(3)
C6 C7 C8 O3 -25.2(4)
C6 C7 C8 O2 157.4(2)
C2 C1 N1 C6 -95.0(4)
O1 C1 N1 C6 79.5(3)
C2 C1 N1 S1 92.1(3)
O1 C1 N1 S1 -93.4(3)
C7 C6 N1 C1 52.8(3)
C7 C6 N1 S1 -134.4(2)
C2 C1 O1 C4 0.3(3)
N1 C1 O1 C4 -175.5(2)
C3 C4 O1 C1 -0.6(3)
C5 C4 O1 C1 177.9(2)
C1 N1 S1 O5 151.5(2)
C6 N1 S1 O5 -21.3(3)
C1 N1 S1 O4 14.4(3)
C6 N1 S1 O4 -158.4(2)
C1 N1 S1 C9 -97.9(2)
C6 N1 S1 C9 89.3(2)
F2 C9 S1 O5 174.42(19)
F3 C9 S1 O5 -65.3(2)
F1 C9 S1 O5 54.3(2)
F2 C9 S1 O4 -55.7(2)
F3 C9 S1 O4 64.6(2)
F1 C9 S1 O4 -175.77(19)
F2 C9 S1 N1 59.9(2)
F3 C9 S1 N1 -179.8(2)
F1 C9 S1 N1 -60.2(2)

loop_
_cod_related_entry_id
_cod_related_entry_database
_cod_related_entry_code
1 ChemSpider 9187249
